data_7114641
loop_
_publ_author_name
'Weiwei Luo'
'Jiannan Zhao'
'Chengkai Yin'
'Xiaohua Liu'
'Lili Lin'
'Xiaoming Feng'

_publ_section_title
;
 Catalytic hetero-ene reactions of 5-methyleneoxazolines: highly
 enantioselective synthesis of 2,5-disubstituted oxazole derivatives
;
_journal_name_full Chem.Commun.
_journal_page_first 7524
_journal_paper_doi 10.1039/C4CC02809K
_journal_volume 50
_journal_year 2014
_chemical_formula_moiety 'C18 H14 Br N O3'
_chemical_formula_sum 'C18 H14 Br N O3'
_chemical_formula_weight 372.21
_chemical_name_systematic
;
 ?
;
_space_group_crystal_system monoclinic
_space_group_IT_number 4
_space_group_name_Hall 'P 2yb'
_space_group_name_H-M_alt 'P 1 21 1'
_symmetry_space_group_name_Hall 'P 2yb'
_symmetry_space_group_name_H-M 'P 1 21 1'
_atom_sites_solution_hydrogens mixed
_atom_sites_solution_primary direct
_audit_creation_date 2013-11-04
_audit_creation_method
;
Olex2 1.2
(compiled 2013.09.17 svn.r2790 for OlexSys, GUI svn.r4601)
;
_cell_angle_alpha 90
_cell_angle_beta 106.961(5)
_cell_angle_gamma 90
_cell_formula_units_Z 2
_cell_length_a 11.3897(5)
_cell_length_b 5.3882(2)
_cell_length_c 13.3371(6)
_cell_measurement_reflns_used 1228
_cell_measurement_temperature 293(2)
_cell_measurement_theta_max 24.9720
_cell_measurement_theta_min 3.1840
_cell_volume 782.90(6)
_computing_cell_refinement
;
CrysAlisPro, Agilent Technologies,
Version 1.171.36.28 (release 01-02-2013 CrysAlis171 .NET)
(compiled Feb  1 2013,16:14:44)
;
_computing_data_collection
;
CrysAlisPro, Agilent Technologies,
Version 1.171.36.28 (release 01-02-2013 CrysAlis171 .NET)
(compiled Feb  1 2013,16:14:44)
;
_computing_data_reduction
;
CrysAlisPro, Agilent Technologies,
Version 1.171.36.28 (release 01-02-2013 CrysAlis171 .NET)
(compiled Feb  1 2013,16:14:44)
;
_computing_molecular_graphics
;
O. V. Dolomanov, L. J. Bourhis, R. J. Gildea, J. A. K. Howard and H. Puschmann,
OLEX2: a complete structure solution, refinement and analysis program.
J. Appl. Cryst. (2009). 42, 339-341.
;
_computing_publication_material
;
O. V. Dolomanov, L. J. Bourhis, R. J. Gildea, J. A. K. Howard and H. Puschmann,
OLEX2: a complete structure solution, refinement and analysis program.
J. Appl. Cryst. (2009). 42, 339-341.
;
_computing_structure_refinement
;
SHELX, G.M. Sheldrick, Acta Cryst.
(2008). A64, 112-122
;
_computing_structure_solution
;
SHELX, G.M. Sheldrick, Acta Cryst.
(2008). A64, 112-122
;
_diffrn_ambient_temperature 293.15
_diffrn_detector_area_resol_mean 16.0874
_diffrn_measured_fraction_theta_full 0.9978
_diffrn_measured_fraction_theta_max 0.6810
_diffrn_measurement_device_type 'Xcalibur, Eos'
_diffrn_measurement_method '\w scans'
_diffrn_orient_matrix_UB_11 0.0484930000
_diffrn_orient_matrix_UB_12 -0.0446636000
_diffrn_orient_matrix_UB_13 0.0426230000
_diffrn_orient_matrix_UB_21 0.0058321000
_diffrn_orient_matrix_UB_22 0.1190502000
_diffrn_orient_matrix_UB_23 0.0236895000
_diffrn_orient_matrix_UB_31 -0.0430342000
_diffrn_orient_matrix_UB_32 -0.0342165000
_diffrn_orient_matrix_UB_33 0.0267018000
_diffrn_radiation_monochromator graphite
_diffrn_radiation_type 'Mo K\a'
_diffrn_radiation_wavelength 0.7107
_diffrn_reflns_av_R_equivalents 0.0245
_diffrn_reflns_av_unetI/netI 0.0536
_diffrn_reflns_Laue_measured_fraction_full 0.997
_diffrn_reflns_Laue_measured_fraction_max 0.998
_diffrn_reflns_limit_h_max 14
_diffrn_reflns_limit_h_min -13
_diffrn_reflns_limit_k_max 6
_diffrn_reflns_limit_k_min -6
_diffrn_reflns_limit_l_max 16
_diffrn_reflns_limit_l_min -14
_diffrn_reflns_number 3827
_diffrn_reflns_point_group_measured_fraction_full 0.806
_diffrn_reflns_point_group_measured_fraction_max 0.804
_diffrn_reflns_theta_full 26.000
_diffrn_reflns_theta_max 26.365
_diffrn_reflns_theta_min 3.194
_diffrn_source 'Enhance (Mo) X-ray Source'
_exptl_absorpt_coefficient_mu 2.640
_exptl_absorpt_correction_T_max 1.00000
_exptl_absorpt_correction_T_min 0.77585
_exptl_absorpt_correction_type multi-scan
_exptl_absorpt_process_details
;
CrysAlisPro, Agilent Technologies,
Version 1.171.36.28 (release 01-02-2013 CrysAlis171 .NET)
(compiled Feb  1 2013,16:14:44)
Empirical absorption correction using spherical harmonics,
 implemented in SCALE3 ABSPACK scaling algorithm.
;
_exptl_crystal_density_diffrn 1.579
_exptl_crystal_F_000 376
_exptl_crystal_size_max 0.3
_exptl_crystal_size_mid 0.3
_exptl_crystal_size_min 0.2
_refine_diff_density_max 0.456
_refine_diff_density_min -0.644
_refine_diff_density_rms 0.061
_refine_ls_abs_structure_details
;
 Flack x determined using 590 quotients [(I+)-(I-)]/[(I+)+(I-)]
 (Parsons and Flack (2004), Acta Cryst. A60, s61).
;
_refine_ls_abs_structure_Flack 0.024(11)
_refine_ls_extinction_method none
_refine_ls_goodness_of_fit_ref 1.087
_refine_ls_hydrogen_treatment mixed
_refine_ls_matrix_type full
_refine_ls_number_parameters 212
_refine_ls_number_reflns 2577
_refine_ls_number_restraints 1
_refine_ls_restrained_S_all 1.087
_refine_ls_R_factor_all 0.0603
_refine_ls_R_factor_gt 0.0443
_refine_ls_shift/su_max 0.000
_refine_ls_shift/su_mean 0.000
_refine_ls_structure_factor_coef Fsqd
_refine_ls_weighting_details
;
 w=1/[\s^2^(Fo^2^)+(0.0312P)^2^+0.0087P]
 where P=(Fo^2^+2Fc^2^)/3
;
_refine_ls_weighting_scheme calc
_refine_ls_wR_factor_gt 0.0796
_refine_ls_wR_factor_ref 0.0880
_reflns_Friedel_coverage 0.450
_reflns_Friedel_fraction_full 0.566
_reflns_Friedel_fraction_max 0.561
_reflns_number_gt 2112
_reflns_number_total 2577
_reflns_threshold_expression 'I > 2\s(I)'
_cod_data_source_file c4cc02809k2.cif
_cod_data_source_block 131104_s3_lww
_cod_database_code 7114641
_shelxl_version_number 2013-2
_chemical_oxdiff_formula c12h20n2o3br1
_shelx_space_group_comment
;
The symmetry employed for this shelxl refinement is uniquely defined
by the following loop, which should always be used as a source of
symmetry information in preference to the above space-group names.
They are only intended as comments.
;
_shelx_estimated_absorpt_t_max 0.620
_shelx_estimated_absorpt_t_min 0.505
_reflns_odcompleteness_completeness 99.78
_reflns_odcompleteness_iscentric 1
_reflns_odcompleteness_theta 26.32
_olex2_refinement_description
;
1. Fixed Uiso
 At 1.2 times of:
  All C(H) groups, All C(H,H) groups
2.a Ternary CH refined with riding coordinates:
 C8(H8)
2.b Secondary CH2 refined with riding coordinates:
 C9(H9A,H9B)
2.c Aromatic/amide H refined with riding coordinates:
 C2(H2), C3(H3A), C5(H5), C6(H6), C11(H11), C14(H14), C15(H15), C16(H16),
 C17(H17), C18(H18)
;

loop_
_space_group_symop_operation_xyz
'x, y, z'
'-x, y+1/2, -z'

loop_
_atom_site_label
_atom_site_type_symbol
_atom_site_fract_x
_atom_site_fract_y
_atom_site_fract_z
_atom_site_U_iso_or_equiv
_atom_site_adp_type
_atom_site_occupancy
_atom_site_site_symmetry_order
_atom_site_calc_flag
_atom_site_refinement_flags_posn
_atom_site_refinement_flags_adp
Br1 Br 0.43224(6) 0.05138(14) 0.07633(5) 0.0653(3) Uani 1 1 d . .
O1 O 0.8871(2) 1.0812(8) 0.6737(2) 0.0351(9) Uani 1 1 d . .
O2 O 0.4833(3) 0.9984(7) 0.4281(3) 0.0458(12) Uani 1 1 d . .
O3 O 0.6970(4) 1.2216(7) 0.4865(4) 0.0443(12) Uani 1 1 d . .
H3 H 0.637(7) 1.230(17) 0.502(7) 0.11(4) Uiso 1 1 d . .
N1 N 1.0795(3) 1.0180(12) 0.6738(3) 0.0467(14) Uani 1 1 d . .
C1 C 0.4733(5) 0.3066(11) 0.1780(4) 0.0410(14) Uani 1 1 d . .
C2 C 0.3825(5) 0.4176(11) 0.2116(4) 0.0434(16) Uani 1 1 d . .
H2 H 0.3013 0.3669 0.1849 0.052 Uiso 1 1 calc R U
C3 C 0.4131(4) 0.6044(11) 0.2850(4) 0.0392(16) Uani 1 1 d . .
H3A H 0.3522 0.6781 0.3086 0.047 Uiso 1 1 calc R U
C4 C 0.5350(4) 0.6849(10) 0.3248(4) 0.0302(12) Uani 1 1 d . .
C5 C 0.6241(4) 0.5672(15) 0.2896(4) 0.0330(11) Uani 1 1 d . .
H5 H 0.7057 0.6158 0.3159 0.040 Uiso 1 1 calc R U
C6 C 0.5935(5) 0.3795(12) 0.2162(4) 0.0407(14) Uani 1 1 d . .
H6 H 0.6538 0.3030 0.1928 0.049 Uiso 1 1 calc R U
C7 C 0.5635(4) 0.8921(10) 0.4008(4) 0.0325(13) Uani 1 1 d . .
C8 C 0.6962(4) 0.9788(9) 0.4495(4) 0.0320(14) Uani 1 1 d . .
H8 H 0.7387 0.9761 0.3953 0.038 Uiso 1 1 calc R U
C9 C 0.7630(4) 0.8039(10) 0.5385(4) 0.0335(13) Uani 1 1 d . .
H9A H 0.7129 0.7798 0.5853 0.040 Uiso 1 1 calc R U
H9B H 0.7738 0.6436 0.5092 0.040 Uiso 1 1 calc R U
C10 C 0.8852(4) 0.9028(9) 0.5993(4) 0.0325(13) Uani 1 1 d . .
C11 C 1.0015(5) 0.8649(12) 0.6003(5) 0.0460(16) Uani 1 1 d . .
H11 H 1.0265 0.7520 0.5580 0.055 Uiso 1 1 calc R U
C12 C 1.0082(4) 1.1405(10) 0.7146(4) 0.0341(13) Uani 1 1 d . .
C13 C 1.0405(4) 1.3336(11) 0.7951(4) 0.0345(13) Uani 1 1 d . .
C14 C 1.1624(4) 1.3623(12) 0.8544(4) 0.0434(15) Uani 1 1 d . .
H14 H 1.2217 1.2559 0.8433 0.052 Uiso 1 1 calc R U
C15 C 1.1963(4) 1.5434(16) 0.9283(4) 0.0479(14) Uani 1 1 d . .
H15 H 1.2784 1.5586 0.9670 0.057 Uiso 1 1 calc R U
C16 C 1.1117(6) 1.7036(12) 0.9467(5) 0.0540(17) Uani 1 1 d . .
H16 H 1.1358 1.8286 0.9966 0.065 Uiso 1 1 calc R U
C17 C 0.9883(6) 1.6763(12) 0.8892(5) 0.0561(18) Uani 1 1 d . .
H17 H 0.9294 1.7818 0.9015 0.067 Uiso 1 1 calc R U
C18 C 0.9540(4) 1.4930(11) 0.8142(5) 0.0438(17) Uani 1 1 d . .
H18 H 0.8719 1.4761 0.7761 0.053 Uiso 1 1 calc R U

loop_
_atom_site_aniso_label
_atom_site_aniso_U_11
_atom_site_aniso_U_22
_atom_site_aniso_U_33
_atom_site_aniso_U_23
_atom_site_aniso_U_13
_atom_site_aniso_U_12
Br1 0.0946(5) 0.0474(4) 0.0437(4) -0.0121(5) 0.0040(3) -0.0155(4)
O1 0.0253(15) 0.039(2) 0.0362(18) -0.008(2) 0.0021(13) -0.0024(18)
O2 0.0395(19) 0.043(3) 0.055(2) -0.011(2) 0.0130(17) 0.0076(19)
O3 0.047(3) 0.025(2) 0.053(3) -0.001(2) 0.003(2) -0.0028(19)
N1 0.028(2) 0.057(4) 0.052(3) -0.021(4) 0.0074(19) -0.004(3)
C1 0.053(3) 0.039(3) 0.024(3) -0.003(3) 0.000(3) -0.008(3)
C2 0.033(3) 0.050(4) 0.042(4) 0.001(3) 0.003(3) -0.016(3)
C3 0.026(2) 0.053(5) 0.036(3) 0.001(3) 0.006(2) -0.005(3)
C4 0.024(3) 0.034(3) 0.029(3) 0.005(3) 0.002(2) -0.004(2)
C5 0.023(2) 0.042(3) 0.034(3) 0.000(4) 0.0078(19) 0.001(3)
C6 0.042(3) 0.046(4) 0.035(3) 0.001(3) 0.014(3) 0.004(3)
C7 0.034(3) 0.031(3) 0.030(3) 0.009(3) 0.005(2) -0.003(2)
C8 0.026(2) 0.031(3) 0.037(3) -0.001(3) 0.006(2) -0.003(2)
C9 0.033(3) 0.026(3) 0.036(3) -0.002(3) 0.001(2) -0.005(2)
C10 0.033(3) 0.027(3) 0.032(3) -0.005(3) 0.001(2) -0.003(2)
C11 0.035(3) 0.052(4) 0.051(4) -0.020(4) 0.011(3) 0.001(3)
C12 0.027(3) 0.038(3) 0.035(3) 0.002(3) 0.005(2) -0.005(2)
C13 0.034(3) 0.038(3) 0.029(3) 0.003(3) 0.005(2) -0.005(2)
C14 0.030(3) 0.055(4) 0.041(3) -0.007(4) 0.004(2) -0.001(3)
C15 0.039(3) 0.055(3) 0.041(3) -0.008(5) -0.001(2) -0.007(4)
C16 0.070(4) 0.045(4) 0.044(4) -0.015(4) 0.012(3) -0.012(3)
C17 0.058(4) 0.047(4) 0.059(4) -0.010(4) 0.011(3) 0.007(3)
C18 0.034(3) 0.046(4) 0.047(3) -0.004(3) 0.006(2) -0.002(3)

loop_
_atom_type_symbol
_atom_type_description
_atom_type_scat_dispersion_real
_atom_type_scat_dispersion_imag
_atom_type_scat_source
C C 0.0033 0.0016 'International Tables Vol C Tables 4.2.6.8 and 6.1.1.4'
H H 0.0000 0.0000 'International Tables Vol C Tables 4.2.6.8 and 6.1.1.4'
Br Br -0.2901 2.4595 'International Tables Vol C Tables 4.2.6.8 and 6.1.1.4'
N N 0.0061 0.0033 'International Tables Vol C Tables 4.2.6.8 and 6.1.1.4'
O O 0.0106 0.0060 'International Tables Vol C Tables 4.2.6.8 and 6.1.1.4'

loop_
_geom_angle_atom_site_label_1
_geom_angle_atom_site_label_2
_geom_angle_atom_site_label_3
_geom_angle
C12 O1 C10 104.6(4)
C8 O3 H3 103(7)
C12 N1 C11 104.6(4)
C2 C1 Br1 119.8(4)
C6 C1 Br1 119.0(5)
C6 C1 C2 121.2(5)
C1 C2 H2 120.3
C3 C2 C1 119.4(5)
C3 C2 H2 120.3
C2 C3 H3A 119.6
C2 C3 C4 120.8(5)
C4 C3 H3A 119.6
C3 C4 C7 119.2(5)
C5 C4 C3 118.1(5)
C5 C4 C7 122.7(4)
C4 C5 H5 119.5
C6 C5 C4 121.1(4)
C6 C5 H5 119.5
C1 C6 C5 119.5(5)
C1 C6 H6 120.3
C5 C6 H6 120.3
O2 C7 C4 121.7(4)
O2 C7 C8 117.5(5)
C4 C7 C8 120.8(4)
O3 C8 C7 109.8(4)
O3 C8 H8 108.7
O3 C8 C9 110.6(5)
C7 C8 H8 108.7
C9 C8 C7 110.2(4)
C9 C8 H8 108.7
C8 C9 H9A 109.2
C8 C9 H9B 109.2
H9A C9 H9B 107.9
C10 C9 C8 112.0(4)
C10 C9 H9A 109.2
C10 C9 H9B 109.2
O1 C10 C9 117.2(4)
C11 C10 O1 107.0(4)
C11 C10 C9 135.8(5)
N1 C11 H11 124.9
C10 C11 N1 110.2(5)
C10 C11 H11 124.9
O1 C12 C13 117.9(5)
N1 C12 O1 113.6(5)
N1 C12 C13 128.5(4)
C14 C13 C12 119.5(5)
C18 C13 C12 122.4(4)
C18 C13 C14 118.1(5)
C13 C14 H14 119.5
C15 C14 C13 121.1(5)
C15 C14 H14 119.5
C14 C15 H15 119.4
C14 C15 C16 121.1(5)
C16 C15 H15 119.4
C15 C16 H16 120.6
C15 C16 C17 118.9(6)
C17 C16 H16 120.6
C16 C17 H17 120.0
C18 C17 C16 120.0(6)
C18 C17 H17 120.0
C13 C18 H18 119.6
C17 C18 C13 120.8(5)
C17 C18 H18 119.6

loop_
_geom_bond_atom_site_label_1
_geom_bond_atom_site_label_2
_geom_bond_distance
Br1 C1 1.892(6)
O1 C10 1.378(6)
O1 C12 1.366(5)
O2 C7 1.220(6)
O3 H3 0.77(7)
O3 C8 1.397(7)
N1 C11 1.386(7)
N1 C12 1.284(7)
C1 C2 1.378(8)
C1 C6 1.371(7)
C2 H2 0.9300
C2 C3 1.376(7)
C3 H3A 0.9300
C3 C4 1.403(6)
C4 C5 1.390(7)
C4 C7 1.478(7)
C5 H5 0.9300
C5 C6 1.380(8)
C6 H6 0.9300
C7 C8 1.534(7)
C8 H8 0.9800
C8 C9 1.533(7)
C9 H9A 0.9700
C9 H9B 0.9700
C9 C10 1.490(6)
C10 C11 1.335(7)
C11 H11 0.9300
C12 C13 1.462(7)
C13 C14 1.392(6)
C13 C18 1.386(8)
C14 H14 0.9300
C14 C15 1.361(8)
C15 H15 0.9300
C15 C16 1.368(9)
C16 H16 0.9300
C16 C17 1.399(8)
C17 H17 0.9300
C17 C18 1.378(8)
C18 H18 0.9300

loop_
_geom_torsion_atom_site_label_1
_geom_torsion_atom_site_label_2
_geom_torsion_atom_site_label_3
_geom_torsion_atom_site_label_4
_geom_torsion
Br1 C1 C2 C3 -179.5(4)
Br1 C1 C6 C5 179.3(5)
O1 C10 C11 N1 -0.6(7)
O1 C12 C13 C14 166.3(5)
O1 C12 C13 C18 -14.5(8)
O2 C7 C8 O3 -22.1(7)
O2 C7 C8 C9 100.0(5)
O3 C8 C9 C10 -49.1(6)
N1 C12 C13 C14 -15.5(9)
N1 C12 C13 C18 163.7(6)
C1 C2 C3 C4 0.9(8)
C2 C1 C6 C5 0.1(9)
C2 C3 C4 C5 -1.3(8)
C2 C3 C4 C7 177.8(5)
C3 C4 C5 C6 1.1(9)
C3 C4 C7 O2 -1.6(8)
C3 C4 C7 C8 177.5(5)
C4 C5 C6 C1 -0.5(9)
C4 C7 C8 O3 158.8(5)
C4 C7 C8 C9 -79.2(6)
C5 C4 C7 O2 177.5(6)
C5 C4 C7 C8 -3.4(8)
C6 C1 C2 C3 -0.3(8)
C7 C4 C5 C6 -178.0(5)
C7 C8 C9 C10 -170.8(5)
C8 C9 C10 O1 80.0(6)
C8 C9 C10 C11 -98.9(8)
C9 C10 C11 N1 178.4(6)
C10 O1 C12 N1 -0.2(6)
C10 O1 C12 C13 178.3(5)
C11 N1 C12 O1 -0.2(7)
C11 N1 C12 C13 -178.5(5)
C12 O1 C10 C9 -178.7(5)
C12 O1 C10 C11 0.5(6)
C12 N1 C11 C10 0.5(7)
C12 C13 C14 C15 178.5(6)
C12 C13 C18 C17 -178.6(5)
C13 C14 C15 C16 -0.1(10)
C14 C13 C18 C17 0.7(9)
C14 C15 C16 C17 1.0(10)
C15 C16 C17 C18 -1.1(10)
C16 C17 C18 C13 0.3(9)
C18 C13 C14 C15 -0.8(9)
